data_1507664
loop_
_publ_author_name
'Moorthy, Jarugu Narasimha'
'Mandal, Susovan'
'Parida, Keshaba Nanda'

_publ_section_title
;
 Through-space control of the persistence of photogenerated o-quinonoid
 intermediates in naphthalenes containing cofacially oriented chromenes
 and arenes.
;
_journal_issue 10
_journal_name_full 'Organic letters'
_journal_page_first 2438
_journal_page_last 2441
_journal_paper_doi 10.1021/ol300449p
_journal_volume 14
_journal_year 2012
_chemical_formula_moiety 'C75 H53 Cl3 O2'
_chemical_formula_sum 'C75 H53 Cl3 O2'
_chemical_formula_weight 1092.52
_chemical_name_common
;
 2,2-diphenyl-6-(8-phenylnaphthalen-1-yl)-2H-chromene
;
_chemical_name_systematic
;
 2,2-diphenyl-6-(8-phenylnaphthalen-1-yl)-2H-chromene
;
_space_group_IT_number 15
_symmetry_cell_setting monoclinic
_symmetry_space_group_name_Hall '-C 2yc'
_symmetry_space_group_name_H-M 'C 1 2/c 1'
_atom_sites_solution_hydrogens geom
_atom_sites_solution_primary direct
_atom_sites_solution_secondary difmap
_audit_creation_method SHELXL-97
_cell_angle_alpha 90.00
_cell_angle_beta 99.122(7)
_cell_angle_gamma 90.00
_cell_formula_units_Z 4
_cell_length_a 25.018(5)
_cell_length_b 7.1284(13)
_cell_length_c 30.897(6)
_cell_measurement_temperature 100(2)
_cell_volume 5440.4(18)
_computing_cell_refinement 'Bruker SAINT'
_computing_data_collection 'Bruker APEX'
_computing_data_reduction 'Bruker SAINT'
_computing_molecular_graphics 'SHELXL 5.1, XP (Sheldrick, 1994)'
_computing_publication_material SHELXS-97
_computing_structure_refinement 'SHELXL-97 (Sheldrick, 2008)'
_computing_structure_solution 'SHELXS-97 (Sheldrick, 2008)'
_diffrn_ambient_temperature 100(2)
_diffrn_measured_fraction_theta_full 0.997
_diffrn_measured_fraction_theta_max 0.997
_diffrn_measurement_device_type 'Bruker SMART APEX'
_diffrn_measurement_method 'phi and omega scans'
_diffrn_radiation_monochromator graphite
_diffrn_radiation_source 'fine-focus sealed tube'
_diffrn_radiation_type MoK\a
_diffrn_radiation_wavelength 0.71073
_diffrn_reflns_av_R_equivalents 0.0651
_diffrn_reflns_av_sigmaI/netI 0.0719
_diffrn_reflns_limit_h_max 28
_diffrn_reflns_limit_h_min -29
_diffrn_reflns_limit_k_max 8
_diffrn_reflns_limit_k_min -8
_diffrn_reflns_limit_l_max 36
_diffrn_reflns_limit_l_min -27
_diffrn_reflns_number 13714
_diffrn_reflns_theta_full 25.00
_diffrn_reflns_theta_max 25.00
_diffrn_reflns_theta_min 1.95
_exptl_absorpt_coefficient_mu 0.220
_exptl_absorpt_correction_type none
_exptl_crystal_colour colorless
_exptl_crystal_density_diffrn 1.334
_exptl_crystal_density_method 'not measured'
_exptl_crystal_description cuboidal
_exptl_crystal_F_000 2280
_exptl_crystal_size_max 0.23
_exptl_crystal_size_mid 0.17
_exptl_crystal_size_min 0.12
_refine_diff_density_max 0.427
_refine_diff_density_min -0.254
_refine_diff_density_rms 0.061
_refine_ls_extinction_method none
_refine_ls_goodness_of_fit_ref 1.013
_refine_ls_hydrogen_treatment constr
_refine_ls_matrix_type full
_refine_ls_number_parameters 379
_refine_ls_number_reflns 4797
_refine_ls_number_restraints 6
_refine_ls_restrained_S_all 1.013
_refine_ls_R_factor_all 0.0886
_refine_ls_R_factor_gt 0.0548
_refine_ls_shift/su_max 0.001
_refine_ls_shift/su_mean 0.000
_refine_ls_structure_factor_coef Fsqd
_refine_ls_weighting_details 'calc w=1/[\s^2^(Fo^2^)+(0.0577P)^2^+0.0000P] where P=(Fo^2^+2Fc^2^)/3'
_refine_ls_weighting_scheme calc
_refine_ls_wR_factor_gt 0.1196
_refine_ls_wR_factor_ref 0.1349
_reflns_number_gt 3220
_reflns_number_total 4797
_reflns_threshold_expression >2sigma(I)
_cod_data_source_file ol300449p_si_002.cif
_cod_data_source_block 1
_cod_depositor_comments
;
The following automatic conversions were performed:

'_symmetry_cell_setting' value 'Monoclinic' changed to 'monoclinic'
according to /home/saulius/struct/CIF-dictionaries/cif_core.dic
dictionary named 'cif_core.dic' version 2.4.1 from 2010-06-29.

Automatic conversion script
Id: cif_fix_values 1715 2011-07-08 13:25:40Z adriana 

 Adding full bibliography for 1507664--1507666.cif.
;
_cod_original_cell_volume 5440.6(18)
_cod_original_sg_symbol_H-M 'C 2/c'
_cod_database_code 1507664

loop_
_symmetry_equiv_pos_as_xyz
'x, y, z'
'-x, y, -z+1/2'
'x+1/2, y+1/2, z'
'-x+1/2, y+1/2, -z+1/2'
'-x, -y, -z'
'x, -y, z-1/2'
'-x+1/2, -y+1/2, -z'
'x+1/2, -y+1/2, z-1/2'

loop_
_atom_site_label
_atom_site_type_symbol
_atom_site_fract_x
_atom_site_fract_y
_atom_site_fract_z
_atom_site_U_iso_or_equiv
_atom_site_adp_type
_atom_site_occupancy
_atom_site_symmetry_multiplicity
_atom_site_calc_flag
_atom_site_refinement_flags
_atom_site_disorder_assembly
_atom_site_disorder_group
O1 O 0.93447(6) 0.4176(2) 0.62240(5) 0.0216(4) Uani 1 1 d . . .
C1 C 0.83741(9) 1.0340(3) 0.69523(8) 0.0203(6) Uani 1 1 d . . .
C2 C 0.87229(10) 1.1245(3) 0.72741(8) 0.0236(6) Uani 1 1 d . . .
H2A H 0.9083 1.0869 0.7327 0.028 Uiso 1 1 calc R . .
C3 C 0.85592(10) 1.2707(3) 0.75251(8) 0.0251(6) Uani 1 1 d . . .
H3A H 0.8808 1.3294 0.7738 0.030 Uiso 1 1 calc R . .
C4 C 0.80305(10) 1.3264(3) 0.74550(8) 0.0258(6) Uani 1 1 d . . .
H4A H 0.7919 1.4212 0.7627 0.031 Uiso 1 1 calc R . .
C5 C 0.76515(10) 1.2420(3) 0.71253(8) 0.0223(6) Uani 1 1 d . . .
C6 C 0.71057(10) 1.3020(3) 0.70662(9) 0.0262(6) Uani 1 1 d . . .
H6A H 0.7006 1.3995 0.7237 0.031 Uiso 1 1 calc R . .
C7 C 0.67268(11) 1.2197(3) 0.67650(9) 0.0282(6) Uani 1 1 d . . .
H7A H 0.6367 1.2580 0.6734 0.034 Uiso 1 1 calc R . .
C8 C 0.68793(10) 1.0764(3) 0.64992(8) 0.0259(6) Uani 1 1 d . . .
H8A H 0.6615 1.0209 0.6293 0.031 Uiso 1 1 calc R . .
C9 C 0.74051(10) 1.0147(3) 0.65308(8) 0.0212(6) Uani 1 1 d . . .
C10 C 0.78141(9) 1.0939(3) 0.68586(8) 0.0209(6) Uani 1 1 d . . .
C11 C 0.86085(9) 0.8734(3) 0.67329(8) 0.0205(6) Uani 1 1 d . . .
C12 C 0.84472(10) 0.6893(3) 0.67963(8) 0.0232(6) Uani 1 1 d . . .
H12A H 0.8177 0.6670 0.6965 0.028 Uiso 1 1 calc R . .
C13 C 0.86820(9) 0.5397(3) 0.66137(8) 0.0212(6) Uani 1 1 d . . .
H13A H 0.8567 0.4179 0.6656 0.025 Uiso 1 1 calc R . .
C14 C 0.90854(9) 0.5717(3) 0.63694(8) 0.0196(6) Uani 1 1 d . . .
C15 C 0.92643(9) 0.7537(3) 0.63009(8) 0.0203(6) Uani 1 1 d . . .
C16 C 0.90234(9) 0.9021(3) 0.64916(8) 0.0221(6) Uani 1 1 d . . .
H16A H 0.9144 1.0236 0.6456 0.027 Uiso 1 1 calc R . .
C17 C 0.95921(9) 0.4403(3) 0.58308(8) 0.0222(6) Uani 1 1 d . . .
C18 C 0.98622(10) 0.6305(3) 0.58319(8) 0.0250(6) Uani 1 1 d . . .
H18A H 1.0148 0.6463 0.5676 0.030 Uiso 1 1 calc R . .
C19 C 0.97022(9) 0.7743(3) 0.60480(8) 0.0234(6) Uani 1 1 d . . .
H19A H 0.9872 0.8900 0.6038 0.028 Uiso 1 1 calc R . .
C20 C 0.91486(9) 0.4097(3) 0.54374(8) 0.0222(6) Uani 1 1 d . . .
C21 C 0.88606(9) 0.2416(3) 0.53989(8) 0.0245(6) Uani 1 1 d . . .
H21A H 0.8946 0.1489 0.5610 0.029 Uiso 1 1 calc R . .
C22 C 0.84506(10) 0.2107(4) 0.50510(9) 0.0285(6) Uani 1 1 d . . .
H22A H 0.8263 0.0976 0.5028 0.034 Uiso 1 1 calc R . .
C23 C 0.83196(10) 0.3489(4) 0.47371(9) 0.0303(7) Uani 1 1 d . . .
H23A H 0.8044 0.3284 0.4502 0.036 Uiso 1 1 calc R . .
C24 C 0.85968(10) 0.5168(4) 0.47715(8) 0.0309(7) Uani 1 1 d . . .
H24A H 0.8508 0.6097 0.4561 0.037 Uiso 1 1 calc R . .
C25 C 0.90083(10) 0.5464(4) 0.51206(8) 0.0267(6) Uani 1 1 d . . .
H25A H 0.9194 0.6599 0.5143 0.032 Uiso 1 1 calc R . .
C26 C 1.00351(9) 0.2897(3) 0.58673(8) 0.0212(6) Uani 1 1 d . . .
C27 C 1.01619(10) 0.1994(3) 0.55000(9) 0.0250(6) Uani 1 1 d . . .
H27A H 0.9960 0.2241 0.5227 0.030 Uiso 1 1 calc R . .
C28 C 1.05855(10) 0.0727(3) 0.55348(9) 0.0281(6) Uani 1 1 d . . .
H28A H 1.0665 0.0129 0.5285 0.034 Uiso 1 1 calc R . .
C29 C 1.08892(10) 0.0348(4) 0.59343(9) 0.0289(6) Uani 1 1 d . . .
H29A H 1.1172 -0.0509 0.5957 0.035 Uiso 1 1 calc R . .
C30 C 1.07702(10) 0.1258(3) 0.63053(9) 0.0298(7) Uani 1 1 d . . .
H30A H 1.0976 0.1013 0.6578 0.036 Uiso 1 1 calc R . .
C31 C 1.03475(9) 0.2524(3) 0.62709(9) 0.0263(6) Uani 1 1 d . . .
H31A H 1.0271 0.3132 0.6520 0.032 Uiso 1 1 calc R . .
C32 C 0.75039(9) 0.8659(3) 0.62159(8) 0.0220(6) Uani 1 1 d . . .
C33 C 0.78116(10) 0.8981(4) 0.58856(8) 0.0264(6) Uani 1 1 d . . .
H33A H 0.7968 1.0153 0.5862 0.032 Uiso 1 1 calc R . .
C34 C 0.78872(10) 0.7583(4) 0.55928(9) 0.0290(7) Uani 1 1 d . . .
H34A H 0.8089 0.7827 0.5371 0.035 Uiso 1 1 calc R . .
C35 C 0.76666(10) 0.5832(4) 0.56254(9) 0.0334(7) Uani 1 1 d . . .
H35A H 0.7726 0.4887 0.5431 0.040 Uiso 1 1 calc R . .
C36 C 0.73550(10) 0.5483(4) 0.59487(9) 0.0331(7) Uani 1 1 d . . .
H36A H 0.7204 0.4303 0.5974 0.040 Uiso 1 1 calc R . .
C37 C 0.72690(10) 0.6910(4) 0.62358(9) 0.0272(6) Uani 1 1 d . . .
H37A H 0.7049 0.6686 0.6446 0.033 Uiso 1 1 calc R . .
C38 C 1.01596(19) 1.6249(6) 0.75954(18) 0.0367(15) Uani 0.50 1 d PD A -1
H38A H 1.0471 1.6290 0.7832 0.044 Uiso 0.50 1 calc PR A -1
Cl1 Cl 0.9640(3) 1.7485(10) 0.7779(3) 0.086(3) Uani 0.50 1 d PD A -1
Cl2 Cl 1.0364(2) 1.7263(9) 0.7146(3) 0.0522(11) Uani 0.50 1 d PD A -1
Cl3 Cl 0.9992(3) 1.3889(2) 0.7507(3) 0.0595(5) Uani 1 2 d SD A -1

loop_
_atom_site_aniso_label
_atom_site_aniso_U_11
_atom_site_aniso_U_22
_atom_site_aniso_U_33
_atom_site_aniso_U_23
_atom_site_aniso_U_13
_atom_site_aniso_U_12
O1 0.0251(9) 0.0210(9) 0.0201(10) 0.0005(7) 0.0082(8) 0.0015(7)
C1 0.0237(13) 0.0191(13) 0.0194(14) 0.0034(11) 0.0074(11) -0.0004(11)
C2 0.0244(13) 0.0248(14) 0.0221(15) 0.0017(11) 0.0049(12) -0.0006(11)
C3 0.0325(15) 0.0248(14) 0.0183(15) 0.0005(11) 0.0055(12) -0.0037(12)
C4 0.0372(16) 0.0192(14) 0.0237(15) -0.0010(11) 0.0133(13) 0.0000(12)
C5 0.0315(14) 0.0169(13) 0.0208(15) 0.0036(11) 0.0110(12) 0.0011(11)
C6 0.0331(15) 0.0230(14) 0.0254(16) 0.0030(12) 0.0135(13) 0.0068(12)
C7 0.0287(15) 0.0280(15) 0.0295(17) 0.0075(12) 0.0099(13) 0.0088(12)
C8 0.0265(14) 0.0287(15) 0.0226(15) 0.0027(12) 0.0042(12) 0.0015(12)
C9 0.0278(14) 0.0200(13) 0.0171(14) 0.0036(11) 0.0073(11) 0.0021(11)
C10 0.0261(13) 0.0186(13) 0.0202(14) 0.0041(11) 0.0099(11) -0.0012(11)
C11 0.0184(12) 0.0223(14) 0.0201(14) 0.0022(11) 0.0004(11) 0.0026(11)
C12 0.0220(13) 0.0258(14) 0.0220(15) 0.0021(11) 0.0042(11) -0.0003(11)
C13 0.0244(13) 0.0167(13) 0.0224(15) 0.0033(11) 0.0030(11) -0.0018(11)
C14 0.0191(13) 0.0203(13) 0.0189(14) 0.0009(11) 0.0017(11) 0.0032(10)
C15 0.0181(13) 0.0247(14) 0.0176(14) -0.0012(11) 0.0017(11) 0.0002(11)
C16 0.0237(13) 0.0197(13) 0.0222(15) -0.0016(11) 0.0017(12) -0.0046(11)
C17 0.0240(13) 0.0252(14) 0.0197(14) -0.0004(11) 0.0105(12) -0.0005(11)
C18 0.0229(13) 0.0277(15) 0.0256(16) 0.0036(12) 0.0076(12) -0.0002(11)
C19 0.0195(13) 0.0245(14) 0.0261(15) 0.0018(12) 0.0038(12) -0.0042(11)
C20 0.0215(13) 0.0256(14) 0.0213(15) -0.0024(11) 0.0090(11) 0.0017(11)
C21 0.0255(14) 0.0238(14) 0.0245(15) 0.0019(11) 0.0051(12) 0.0021(11)
C22 0.0283(15) 0.0262(15) 0.0313(17) -0.0041(12) 0.0059(13) -0.0029(12)
C23 0.0293(15) 0.0346(17) 0.0245(16) -0.0058(13) -0.0031(12) 0.0043(12)
C24 0.0375(16) 0.0329(16) 0.0217(15) 0.0030(12) 0.0028(13) 0.0041(13)
C25 0.0311(15) 0.0261(15) 0.0241(15) -0.0003(12) 0.0083(13) -0.0028(12)
C26 0.0189(13) 0.0201(13) 0.0255(15) -0.0012(11) 0.0066(11) -0.0035(10)
C27 0.0265(14) 0.0269(14) 0.0233(15) 0.0017(12) 0.0093(12) 0.0002(12)
C28 0.0287(14) 0.0274(15) 0.0313(17) -0.0020(12) 0.0138(13) -0.0008(12)
C29 0.0209(14) 0.0246(15) 0.0418(18) -0.0005(13) 0.0070(13) 0.0005(11)
C30 0.0232(14) 0.0315(16) 0.0323(17) -0.0015(13) -0.0031(12) 0.0012(12)
C31 0.0246(14) 0.0262(15) 0.0279(17) -0.0048(12) 0.0037(12) 0.0005(12)
C32 0.0192(12) 0.0255(14) 0.0204(15) -0.0002(11) 0.0003(11) 0.0011(11)
C33 0.0249(14) 0.0291(15) 0.0246(16) 0.0012(12) 0.0022(12) 0.0014(11)
C34 0.0264(14) 0.0400(17) 0.0208(15) -0.0014(12) 0.0043(12) 0.0043(12)
C35 0.0269(14) 0.0365(17) 0.0356(18) -0.0135(13) 0.0008(13) 0.0027(13)
C36 0.0232(14) 0.0307(16) 0.0448(19) -0.0127(14) 0.0041(14) -0.0047(12)
C37 0.0214(13) 0.0332(16) 0.0284(16) -0.0035(13) 0.0081(12) -0.0039(12)
C38 0.026(4) 0.052(4) 0.030(4) 0.006(3) -0.002(3) -0.003(2)
Cl1 0.063(3) 0.108(4) 0.092(4) 0.010(2) 0.031(2) 0.043(2)
Cl2 0.043(2) 0.0657(19) 0.0481(18) 0.022(2) 0.0083(13) -0.0051(15)
Cl3 0.0437(9) 0.0570(9) 0.0803(13) 0.016(4) 0.0180(8) -0.021(3)

loop_
_atom_type_symbol
_atom_type_description
_atom_type_scat_dispersion_real
_atom_type_scat_dispersion_imag
_atom_type_scat_source
C C 0.0033 0.0016 'International Tables Vol C Tables 4.2.6.8 and 6.1.1.4'
H H 0.0000 0.0000 'International Tables Vol C Tables 4.2.6.8 and 6.1.1.4'
O O 0.0106 0.0060 'International Tables Vol C Tables 4.2.6.8 and 6.1.1.4'
Cl Cl 0.1484 0.1585 'International Tables Vol C Tables 4.2.6.8 and 6.1.1.4'

loop_
_geom_angle_atom_site_label_1
_geom_angle_atom_site_label_2
_geom_angle_atom_site_label_3
_geom_angle
C14 O1 C17 117.67(17)
C2 C1 C10 119.3(2)
C2 C1 C11 115.9(2)
C10 C1 C11 124.8(2)
C1 C2 C3 122.9(2)
C1 C2 H2A 118.6
C3 C2 H2A 118.6
C4 C3 C2 119.4(2)
C4 C3 H3A 120.3
C2 C3 H3A 120.3
C3 C4 C5 120.9(2)
C3 C4 H4A 119.5
C5 C4 H4A 119.5
C4 C5 C6 119.3(2)
C4 C5 C10 120.5(2)
C6 C5 C10 120.2(2)
C7 C6 C5 121.0(2)
C7 C6 H6A 119.5
C5 C6 H6A 119.5
C6 C7 C8 119.6(2)
C6 C7 H7A 120.2
C8 C7 H7A 120.2
C9 C8 C7 122.5(2)
C9 C8 H8A 118.7
C7 C8 H8A 118.7
C8 C9 C10 119.4(2)
C8 C9 C32 116.0(2)
C10 C9 C32 124.6(2)
C9 C10 C5 117.3(2)
C9 C10 C1 125.7(2)
C5 C10 C1 117.0(2)
C16 C11 C12 118.2(2)
C16 C11 C1 120.8(2)
C12 C11 C1 120.8(2)
C13 C12 C11 121.2(2)
C13 C12 H12A 119.4
C11 C12 H12A 119.4
C14 C13 C12 119.6(2)
C14 C13 H13A 120.2
C12 C13 H13A 120.2
C13 C14 O1 118.0(2)
C13 C14 C15 121.2(2)
O1 C14 C15 120.6(2)
C16 C15 C14 118.0(2)
C16 C15 C19 124.4(2)
C14 C15 C19 117.5(2)
C11 C16 C15 121.8(2)
C11 C16 H16A 119.1
C15 C16 H16A 119.1
O1 C17 C18 110.23(19)
O1 C17 C20 107.28(18)
C18 C17 C20 113.4(2)
O1 C17 C26 104.97(19)
C18 C17 C26 108.02(19)
C20 C17 C26 112.6(2)
C19 C18 C17 121.7(2)
C19 C18 H18A 119.1
C17 C18 H18A 119.1
C18 C19 C15 120.6(2)
C18 C19 H19A 119.7
C15 C19 H19A 119.7
C25 C20 C21 118.3(2)
C25 C20 C17 122.2(2)
C21 C20 C17 119.4(2)
C22 C21 C20 120.9(2)
C22 C21 H21A 119.5
C20 C21 H21A 119.5
C21 C22 C23 119.7(2)
C21 C22 H22A 120.1
C23 C22 H22A 120.1
C24 C23 C22 120.2(2)
C24 C23 H23A 119.9
C22 C23 H23A 119.9
C23 C24 C25 119.7(3)
C23 C24 H24A 120.2
C25 C24 H24A 120.2
C24 C25 C20 121.1(2)
C24 C25 H25A 119.4
C20 C25 H25A 119.4
C27 C26 C31 118.5(2)
C27 C26 C17 121.4(2)
C31 C26 C17 119.8(2)
C28 C27 C26 120.8(2)
C28 C27 H27A 119.6
C26 C27 H27A 119.6
C29 C28 C27 120.5(3)
C29 C28 H28A 119.8
C27 C28 H28A 119.8
C28 C29 C30 119.4(2)
C28 C29 H29A 120.3
C30 C29 H29A 120.3
C31 C30 C29 120.2(2)
C31 C30 H30A 119.9
C29 C30 H30A 119.9
C30 C31 C26 120.6(2)
C30 C31 H31A 119.7
C26 C31 H31A 119.7
C37 C32 C33 118.0(2)
C37 C32 C9 119.9(2)
C33 C32 C9 122.1(2)
C34 C33 C32 120.7(2)
C34 C33 H33A 119.6
C32 C33 H33A 119.6
C35 C34 C33 120.6(3)
C35 C34 H34A 119.7
C33 C34 H34A 119.7
C34 C35 C36 119.7(3)
C34 C35 H35A 120.2
C36 C35 H35A 120.2
C35 C36 C37 119.4(3)
C35 C36 H36A 120.3
C37 C36 H36A 120.3
C32 C37 C36 121.4(3)
C32 C37 H37A 119.3
C36 C37 H37A 119.3
Cl2 C38 Cl1 112.6(3)
Cl2 C38 Cl3 112.0(4)
Cl1 C38 Cl3 111.5(4)
Cl2 C38 H38A 106.7
Cl1 C38 H38A 106.7
Cl3 C38 H38A 106.7

loop_
_geom_bond_atom_site_label_1
_geom_bond_atom_site_label_2
_geom_bond_distance
O1 C14 1.386(3)
O1 C17 1.457(3)
C1 C2 1.375(3)
C1 C10 1.449(3)
C1 C11 1.497(3)
C2 C3 1.398(3)
C2 H2A 0.9300
C3 C4 1.365(3)
C3 H3A 0.9300
C4 C5 1.411(3)
C4 H4A 0.9300
C5 C6 1.415(3)
C5 C10 1.438(3)
C6 C7 1.353(4)
C6 H6A 0.9300
C7 C8 1.401(3)
C7 H7A 0.9300
C8 C9 1.376(3)
C8 H8A 0.9300
C9 C10 1.436(3)
C9 C32 1.486(3)
C11 C16 1.386(3)
C11 C12 1.396(3)
C12 C13 1.381(3)
C12 H12A 0.9300
C13 C14 1.372(3)
C13 H13A 0.9300
C14 C15 1.400(3)
C15 C16 1.393(3)
C15 C19 1.450(3)
C16 H16A 0.9300
C17 C18 1.515(3)
C17 C20 1.526(3)
C17 C26 1.534(3)
C18 C19 1.320(3)
C18 H18A 0.9300
C19 H19A 0.9300
C20 C25 1.386(3)
C20 C21 1.394(3)
C21 C22 1.381(3)
C21 H21A 0.9300
C22 C23 1.385(4)
C22 H22A 0.9300
C23 C24 1.379(4)
C23 H23A 0.9300
C24 C25 1.384(3)
C24 H24A 0.9300
C25 H25A 0.9300
C26 C27 1.385(3)
C26 C31 1.388(3)
C27 C28 1.383(3)
C27 H27A 0.9300
C28 C29 1.370(4)
C28 H28A 0.9300
C29 C30 1.390(3)
C29 H29A 0.9300
C30 C31 1.381(3)
C30 H30A 0.9300
C31 H31A 0.9300
C32 C37 1.383(3)
C32 C33 1.391(3)
C33 C34 1.379(3)
C33 H33A 0.9300
C34 C35 1.375(4)
C34 H34A 0.9300
C35 C36 1.384(4)
C35 H35A 0.9300
C36 C37 1.389(3)
C36 H36A 0.9300
C37 H37A 0.9300
C38 Cl2 1.712(6)
C38 Cl1 1.738(6)
C38 Cl3 1.745(5)
C38 H38A 0.9800

loop_
_geom_torsion_atom_site_label_1
_geom_torsion_atom_site_label_2
_geom_torsion_atom_site_label_3
_geom_torsion_atom_site_label_4
_geom_torsion
C10 C1 C2 C3 1.5(4)
C11 C1 C2 C3 -176.6(2)
C1 C2 C3 C4 0.7(4)
C2 C3 C4 C5 -1.8(4)
C3 C4 C5 C6 179.2(2)
C3 C4 C5 C10 0.6(4)
C4 C5 C6 C7 -177.5(2)
C10 C5 C6 C7 1.1(4)
C5 C6 C7 C8 -1.8(4)
C6 C7 C8 C9 0.0(4)
C7 C8 C9 C10 2.4(4)
C7 C8 C9 C32 -178.1(2)
C8 C9 C10 C5 -2.9(3)
C32 C9 C10 C5 177.6(2)
C8 C9 C10 C1 175.3(2)
C32 C9 C10 C1 -4.2(4)
C4 C5 C10 C9 179.8(2)
C6 C5 C10 C9 1.2(3)
C4 C5 C10 C1 1.5(3)
C6 C5 C10 C1 -177.1(2)
C2 C1 C10 C9 179.3(2)
C11 C1 C10 C9 -2.8(4)
C2 C1 C10 C5 -2.5(3)
C11 C1 C10 C5 175.4(2)
C2 C1 C11 C16 -63.3(3)
C10 C1 C11 C16 118.8(3)
C2 C1 C11 C12 111.3(3)
C10 C1 C11 C12 -66.7(3)
C16 C11 C12 C13 -1.9(4)
C1 C11 C12 C13 -176.6(2)
C11 C12 C13 C14 0.7(4)
C12 C13 C14 O1 174.4(2)
C12 C13 C14 C15 0.0(4)
C17 O1 C14 C13 154.5(2)
C17 O1 C14 C15 -31.0(3)
C13 C14 C15 C16 0.5(4)
O1 C14 C15 C16 -173.7(2)
C13 C14 C15 C19 178.4(2)
O1 C14 C15 C19 4.2(3)
C12 C11 C16 C15 2.4(4)
C1 C11 C16 C15 177.1(2)
C14 C15 C16 C11 -1.7(4)
C19 C15 C16 C11 -179.5(2)
C14 O1 C17 C18 39.7(3)
C14 O1 C17 C20 -84.2(2)
C14 O1 C17 C26 155.80(19)
O1 C17 C18 C19 -25.6(3)
C20 C17 C18 C19 94.7(3)
C26 C17 C18 C19 -139.7(2)
C17 C18 C19 C15 1.2(4)
C16 C15 C19 C18 -171.3(2)
C14 C15 C19 C18 10.9(4)
O1 C17 C20 C25 120.9(2)
C18 C17 C20 C25 -1.0(3)
C26 C17 C20 C25 -124.1(2)
O1 C17 C20 C21 -57.0(3)
C18 C17 C20 C21 -179.0(2)
C26 C17 C20 C21 57.9(3)
C25 C20 C21 C22 0.8(4)
C17 C20 C21 C22 178.9(2)
C20 C21 C22 C23 -0.5(4)
C21 C22 C23 C24 -0.1(4)
C22 C23 C24 C25 0.2(4)
C23 C24 C25 C20 0.1(4)
C21 C20 C25 C24 -0.7(4)
C17 C20 C25 C24 -178.6(2)
O1 C17 C26 C27 145.6(2)
C18 C17 C26 C27 -96.8(3)
C20 C17 C26 C27 29.2(3)
O1 C17 C26 C31 -39.6(3)
C18 C17 C26 C31 78.0(3)
C20 C17 C26 C31 -156.0(2)
C31 C26 C27 C28 0.9(4)
C17 C26 C27 C28 175.8(2)
C26 C27 C28 C29 -0.2(4)
C27 C28 C29 C30 -0.4(4)
C28 C29 C30 C31 0.3(4)
C29 C30 C31 C26 0.3(4)
C27 C26 C31 C30 -1.0(4)
C17 C26 C31 C30 -175.9(2)
C8 C9 C32 C37 -64.6(3)
C10 C9 C32 C37 114.9(3)
C8 C9 C32 C33 112.9(3)
C10 C9 C32 C33 -67.7(3)
C37 C32 C33 C34 -1.2(4)
C9 C32 C33 C34 -178.7(2)
C32 C33 C34 C35 -1.0(4)
C33 C34 C35 C36 1.5(4)
C34 C35 C36 C37 0.1(4)
C33 C32 C37 C36 2.8(4)
C9 C32 C37 C36 -179.6(2)
C35 C36 C37 C32 -2.3(4)
